data_4068773
loop_
_publ_author_name
'Han, Yuan'
'Lee, Li Juan'
'Huynh, Han Vinh'

_publ_section_title
;
 Palladium(II) Pyrazolin-4-ylidenes: Substituent Effects on the Formation
 and Catalytic Activity of Pyrazole-Based Remote NHC Complexes
;
_journal_issue 9
_journal_name_full Organometallics
_journal_page_first 2778
_journal_paper_doi 10.1021/om8010849
_journal_volume 28
_journal_year 2009
_chemical_formula_sum 'C59 H50 B Cl2 F4 I N2 P2 Pd'
_chemical_formula_weight 1239.96
_chemical_name_systematic
; 
 ? 
;
_space_group_IT_number 14
_symmetry_cell_setting monoclinic
_symmetry_space_group_name_Hall '-P 2yn'
_symmetry_space_group_name_H-M 'P 1 21/n 1'
_atom_sites_solution_hydrogens geom
_atom_sites_solution_primary direct
_atom_sites_solution_secondary difmap
_audit_creation_method SHELXL-97
_cell_angle_alpha 90.00
_cell_angle_beta 115.2320(10)
_cell_angle_gamma 90.00
_cell_formula_units_Z 4
_cell_length_a 18.9177(11)
_cell_length_b 14.4464(9)
_cell_length_c 21.7262(12)
_cell_measurement_reflns_used 5118
_cell_measurement_temperature 223(2)
_cell_measurement_theta_max 24.81
_cell_measurement_theta_min 2.35
_cell_volume 5371.1(5)
_computing_cell_refinement 'Bruker SMART'
_computing_data_collection 'Bruker SMART'
_computing_data_reduction 'Bruker SAINT'
_computing_molecular_graphics 'Bruker SHELXTL'
_computing_publication_material 'Bruker SHELXTL'
_computing_structure_refinement 'SHELXL-97 (Sheldrick, 1997)'
_computing_structure_solution 'SHELXS-97 (Sheldrick, 1990)'
_diffrn_ambient_temperature 223(2)
_diffrn_measured_fraction_theta_full 1.000
_diffrn_measured_fraction_theta_max 1.000
_diffrn_measurement_device_type 'CCD area detector'
_diffrn_measurement_method 'phi and omega scans'
_diffrn_radiation_monochromator graphite
_diffrn_radiation_source 'fine-focus sealed tube'
_diffrn_radiation_type MoK\a
_diffrn_radiation_wavelength 0.71073
_diffrn_reflns_av_R_equivalents 0.0630
_diffrn_reflns_av_sigmaI/netI 0.0744
_diffrn_reflns_limit_h_max 24
_diffrn_reflns_limit_h_min -24
_diffrn_reflns_limit_k_max 15
_diffrn_reflns_limit_k_min -18
_diffrn_reflns_limit_l_max 28
_diffrn_reflns_limit_l_min -28
_diffrn_reflns_number 37433
_diffrn_reflns_theta_full 27.50
_diffrn_reflns_theta_max 27.50
_diffrn_reflns_theta_min 1.20
_exptl_absorpt_coefficient_mu 1.134
_exptl_absorpt_correction_T_max 0.9777
_exptl_absorpt_correction_T_min 0.7272
_exptl_absorpt_correction_type multi-scan
_exptl_absorpt_process_details 'Sadabs, (Sheldrick 2001)'
_exptl_crystal_colour COLOURLESS
_exptl_crystal_density_diffrn 1.533
_exptl_crystal_density_meas ?
_exptl_crystal_density_method 'not measured'
_exptl_crystal_description PLATE
_exptl_crystal_F_000 2488
_exptl_crystal_size_max 0.30
_exptl_crystal_size_mid 0.08
_exptl_crystal_size_min 0.02
_refine_diff_density_max 2.078
_refine_diff_density_min -0.595
_refine_diff_density_rms 0.125
_refine_ls_extinction_method none
_refine_ls_goodness_of_fit_ref 1.016
_refine_ls_hydrogen_treatment constr
_refine_ls_matrix_type full
_refine_ls_number_parameters 678
_refine_ls_number_reflns 12321
_refine_ls_number_restraints 4
_refine_ls_restrained_S_all 1.016
_refine_ls_R_factor_all 0.0829
_refine_ls_R_factor_gt 0.0528
_refine_ls_shift/su_max 0.001
_refine_ls_shift/su_mean 0.000
_refine_ls_structure_factor_coef Fsqd
_refine_ls_weighting_details 'calc w=1/[\s^2^(Fo^2^)+(0.0735P)^2^+0.0000P] where P=(Fo^2^+2Fc^2^)/3'
_refine_ls_weighting_scheme calc
_refine_ls_wR_factor_gt 0.1248
_refine_ls_wR_factor_ref 0.1408
_reflns_number_gt 8698
_reflns_number_total 12321
_reflns_threshold_expression >2sigma(I)
_cod_data_source_file om8010849_si_002.cif
_cod_data_source_block cis4b
_cod_depositor_comments
;
The following automatic conversions were performed:

'_symmetry_cell_setting' value 'Monoclinic' changed to 'monoclinic'
according to /home/saulius/struct/CIF-dictionaries/cif_core.dic
dictionary named 'cif_core.dic' version 2.4.2 from 2011-04-26.

Automatic conversion script
Id: cif_fix_values 1715 2011-07-08 13:25:40Z adriana 

The following automatic conversions were performed:

'_exptl_crystal_density_meas' value 'Not measured' was changed to '?'
- the value is perceived as not measured.

Automatic conversion script
Id: cif_fix_values 3008 2015-01-20 13:52:24Z robertas 
;
_cod_original_sg_symbol_H-M P2(1)/n
_cod_database_code 4068773

loop_
_symmetry_equiv_pos_as_xyz
'x, y, z'
'-x+1/2, y+1/2, -z+1/2'
'-x, -y, -z'
'x-1/2, -y-1/2, z-1/2'

loop_
_atom_site_label
_atom_site_type_symbol
_atom_site_fract_x
_atom_site_fract_y
_atom_site_fract_z
_atom_site_U_iso_or_equiv
_atom_site_adp_type
_atom_site_occupancy
_atom_site_symmetry_multiplicity
_atom_site_calc_flag
_atom_site_refinement_flags
_atom_site_disorder_assembly
_atom_site_disorder_group
Pd1 Pd 0.331612(18) 0.70099(2) 0.617745(16) 0.02356(9) Uani 1 1 d . . .
I1 I 0.395129(18) 0.86094(2) 0.674589(16) 0.03460(10) Uani 1 1 d . . .
P1 P 0.38931(7) 0.72796(8) 0.54080(6) 0.0275(2) Uani 1 1 d . . .
P2 P 0.27544(6) 0.56137(8) 0.57418(6) 0.0262(2) Uani 1 1 d . . .
N1 N 0.1946(2) 0.7137(3) 0.72803(18) 0.0298(8) Uani 1 1 d . . .
N2 N 0.2593(2) 0.6731(2) 0.77757(18) 0.0288(8) Uani 1 1 d . . .
C1 C 0.2841(2) 0.6957(3) 0.6860(2) 0.0263(9) Uani 1 1 d . . .
C2 C 0.2091(3) 0.7278(3) 0.6730(2) 0.0275(9) Uani 1 1 d . . .
C3 C 0.3135(2) 0.6617(3) 0.7525(2) 0.0266(9) Uani 1 1 d . . .
C4 C 0.1296(3) 0.7458(4) 0.7425(3) 0.0484(14) Uani 1 1 d . . .
H4A H 0.0963 0.7869 0.7064 0.073 Uiso 1 1 calc R . .
H4B H 0.1501 0.7788 0.7855 0.073 Uiso 1 1 calc R . .
H4C H 0.0993 0.6930 0.7451 0.073 Uiso 1 1 calc R . .
C5 C 0.1489(3) 0.7666(3) 0.6100(2) 0.0304(10) Uani 1 1 d . . .
C6 C 0.1658(3) 0.8422(3) 0.5783(2) 0.0352(11) Uani 1 1 d . . .
H6 H 0.2155 0.8699 0.5983 0.042 Uiso 1 1 calc R . .
C7 C 0.1096(3) 0.8763(4) 0.5176(3) 0.0431(12) Uani 1 1 d . . .
H7 H 0.1207 0.9283 0.4973 0.052 Uiso 1 1 calc R . .
C8 C 0.0377(3) 0.8346(4) 0.4870(3) 0.0480(13) Uani 1 1 d . . .
H8 H 0.0002 0.8572 0.4452 0.058 Uiso 1 1 calc R . .
C9 C 0.0205(3) 0.7591(4) 0.5175(3) 0.0474(13) Uani 1 1 d . . .
H9 H -0.0287 0.7304 0.4965 0.057 Uiso 1 1 calc R . .
C10 C 0.0759(3) 0.7261(3) 0.5792(2) 0.0370(11) Uani 1 1 d . . .
H10 H 0.0636 0.6757 0.6003 0.044 Uiso 1 1 calc R . .
C11 C 0.3872(2) 0.6115(3) 0.7912(2) 0.0274(9) Uani 1 1 d . . .
C12 C 0.4559(3) 0.6420(3) 0.7888(2) 0.0351(11) Uani 1 1 d . . .
H12 H 0.4560 0.6982 0.7670 0.042 Uiso 1 1 calc R . .
C13 C 0.5233(3) 0.5910(4) 0.8178(2) 0.0397(11) Uani 1 1 d . . .
H13 H 0.5690 0.6123 0.8155 0.048 Uiso 1 1 calc R . .
C14 C 0.5244(3) 0.5087(3) 0.8504(3) 0.0405(12) Uani 1 1 d . . .
H14 H 0.5702 0.4728 0.8686 0.049 Uiso 1 1 calc R . .
C15 C 0.4582(3) 0.4795(3) 0.8560(2) 0.0374(11) Uani 1 1 d . . .
H15 H 0.4593 0.4248 0.8798 0.045 Uiso 1 1 calc R . .
C16 C 0.3897(3) 0.5307(3) 0.8267(2) 0.0334(10) Uani 1 1 d . . .
H16 H 0.3448 0.5105 0.8309 0.040 Uiso 1 1 calc R . .
C17 C 0.2649(3) 0.6577(3) 0.8449(2) 0.0282(9) Uani 1 1 d . . .
C18 C 0.3124(3) 0.7140(3) 0.8967(2) 0.0343(11) Uani 1 1 d . . .
H18 H 0.3405 0.7621 0.8882 0.041 Uiso 1 1 calc R . .
C19 C 0.3185(3) 0.6993(4) 0.9615(3) 0.0418(12) Uani 1 1 d . . .
H19 H 0.3519 0.7364 0.9978 0.050 Uiso 1 1 calc R . .
C20 C 0.2750(3) 0.6294(4) 0.9729(3) 0.0428(12) Uani 1 1 d . . .
H20 H 0.2788 0.6197 1.0170 0.051 Uiso 1 1 calc R . .
C21 C 0.2266(3) 0.5744(3) 0.9203(3) 0.0424(12) Uani 1 1 d . . .
H21 H 0.1971 0.5275 0.9284 0.051 Uiso 1 1 calc R . .
C22 C 0.2213(3) 0.5881(3) 0.8553(2) 0.0368(11) Uani 1 1 d . . .
H22 H 0.1885 0.5507 0.8190 0.044 Uiso 1 1 calc R . .
C1A C 0.3717(3) 0.6539(3) 0.4669(2) 0.0337(10) Uani 1 1 d . . .
C2A C 0.4046(3) 0.5658(3) 0.4796(3) 0.0392(11) Uani 1 1 d . . .
H2A H 0.4338 0.5458 0.5246 0.047 Uiso 1 1 calc R . .
C3A C 0.3944(3) 0.5073(4) 0.4255(3) 0.0517(14) Uani 1 1 d . . .
H3A H 0.4172 0.4481 0.4343 0.062 Uiso 1 1 calc R . .
C4A C 0.3518(4) 0.5348(4) 0.3601(3) 0.0603(17) Uani 1 1 d . . .
H4A1 H 0.3451 0.4945 0.3241 0.072 Uiso 1 1 calc R . .
C5A C 0.3184(4) 0.6218(4) 0.3465(3) 0.0609(17) Uani 1 1 d . . .
H5A H 0.2885 0.6404 0.3013 0.073 Uiso 1 1 calc R . .
C6A C 0.3291(3) 0.6821(4) 0.3999(3) 0.0459(13) Uani 1 1 d . . .
H6A H 0.3075 0.7419 0.3906 0.055 Uiso 1 1 calc R . .
C1B C 0.4969(3) 0.7293(3) 0.5821(2) 0.0317(10) Uani 1 1 d . . .
C2B C 0.5388(3) 0.7444(3) 0.5436(3) 0.0369(11) Uani 1 1 d . . .
H2B H 0.5123 0.7531 0.4963 0.044 Uiso 1 1 calc R . .
C3B C 0.6191(3) 0.7463(3) 0.5752(3) 0.0444(13) Uani 1 1 d . . .
H3B H 0.6473 0.7564 0.5491 0.053 Uiso 1 1 calc R . .
C4B C 0.6587(3) 0.7339(4) 0.6441(3) 0.0529(15) Uani 1 1 d . . .
H4B1 H 0.7136 0.7367 0.6653 0.063 Uiso 1 1 calc R . .
C5B C 0.6178(3) 0.7175(4) 0.6816(3) 0.0506(14) Uani 1 1 d . . .
H5B H 0.6447 0.7076 0.7288 0.061 Uiso 1 1 calc R . .
C6B C 0.5373(3) 0.7153(3) 0.6510(3) 0.0412(12) Uani 1 1 d . . .
H6B H 0.5098 0.7041 0.6774 0.049 Uiso 1 1 calc R . .
C1C C 0.3587(3) 0.8416(3) 0.5022(2) 0.0294(10) Uani 1 1 d . . .
C2C C 0.4109(3) 0.9131(3) 0.5100(3) 0.0396(11) Uani 1 1 d . . .
H2C H 0.4643 0.9045 0.5381 0.048 Uiso 1 1 calc R . .
C3C C 0.3852(3) 0.9973(3) 0.4769(3) 0.0457(13) Uani 1 1 d . . .
H3C H 0.4210 1.0454 0.4830 0.055 Uiso 1 1 calc R . .
C4C C 0.3078(3) 1.0096(3) 0.4356(3) 0.0424(12) Uani 1 1 d . . .
H4C1 H 0.2908 1.0654 0.4115 0.051 Uiso 1 1 calc R . .
C5C C 0.2550(3) 0.9419(3) 0.4290(3) 0.0416(12) Uani 1 1 d . . .
H5C H 0.2015 0.9516 0.4015 0.050 Uiso 1 1 calc R . .
C6C C 0.2804(3) 0.8579(3) 0.4632(3) 0.0373(11) Uani 1 1 d . . .
H6C H 0.2437 0.8120 0.4596 0.045 Uiso 1 1 calc R . .
C1D C 0.2156(3) 0.5690(3) 0.4830(2) 0.0295(10) Uani 1 1 d . . .
C2D C 0.1664(3) 0.6460(3) 0.4613(2) 0.0359(11) Uani 1 1 d . . .
H2D H 0.1691 0.6919 0.4929 0.043 Uiso 1 1 calc R . .
C3D C 0.1139(3) 0.6556(4) 0.3939(3) 0.0463(13) Uani 1 1 d . . .
H3D H 0.0811 0.7077 0.3797 0.056 Uiso 1 1 calc R . .
C4D C 0.1099(3) 0.5881(4) 0.3476(3) 0.0579(16) Uani 1 1 d . . .
H4D H 0.0744 0.5943 0.3017 0.069 Uiso 1 1 calc R . .
C5D C 0.1576(4) 0.5119(4) 0.3685(3) 0.0645(18) Uani 1 1 d . . .
H5D H 0.1539 0.4657 0.3369 0.077 Uiso 1 1 calc R . .
C6D C 0.2112(3) 0.5023(4) 0.4358(3) 0.0444(13) Uani 1 1 d . . .
H6D H 0.2445 0.4506 0.4493 0.053 Uiso 1 1 calc R . .
C1E C 0.3478(3) 0.4702(3) 0.5961(2) 0.0304(10) Uani 1 1 d . . .
C2E C 0.3291(3) 0.3793(3) 0.5739(3) 0.0400(12) Uani 1 1 d . . .
H2E H 0.2781 0.3645 0.5421 0.048 Uiso 1 1 calc R . .
C3E C 0.3860(4) 0.3097(3) 0.5987(3) 0.0497(14) Uani 1 1 d . . .
H3E H 0.3737 0.2486 0.5827 0.060 Uiso 1 1 calc R . .
C4E C 0.4594(4) 0.3310(4) 0.6463(3) 0.0548(15) Uani 1 1 d . . .
H4E H 0.4972 0.2839 0.6631 0.066 Uiso 1 1 calc R . .
C5E C 0.4788(3) 0.4188(4) 0.6697(3) 0.0538(15) Uani 1 1 d . . .
H5E H 0.5294 0.4323 0.7026 0.065 Uiso 1 1 calc R . .
C6E C 0.4235(3) 0.4882(4) 0.6449(3) 0.0410(12) Uani 1 1 d . . .
H6E H 0.4371 0.5489 0.6613 0.049 Uiso 1 1 calc R . .
C1F C 0.2081(2) 0.5093(3) 0.6053(2) 0.0288(9) Uani 1 1 d . . .
C2F C 0.1283(3) 0.5037(4) 0.5661(3) 0.0453(13) Uani 1 1 d . . .
H2F H 0.1067 0.5268 0.5214 0.054 Uiso 1 1 calc R . .
C3F C 0.0802(3) 0.4647(4) 0.5921(3) 0.0529(15) Uani 1 1 d . . .
H3F H 0.0260 0.4620 0.5650 0.064 Uiso 1 1 calc R . .
C4F C 0.1107(3) 0.4296(4) 0.6571(3) 0.0439(13) Uani 1 1 d . . .
H4F H 0.0777 0.4036 0.6748 0.053 Uiso 1 1 calc R . .
C5F C 0.1898(3) 0.4331(3) 0.6957(3) 0.0384(11) Uani 1 1 d . . .
H5F H 0.2111 0.4088 0.7400 0.046 Uiso 1 1 calc R . .
C6F C 0.2387(3) 0.4721(3) 0.6701(2) 0.0311(10) Uani 1 1 d . . .
H6F H 0.2930 0.4733 0.6970 0.037 Uiso 1 1 calc R . .
B1 B 0.6276(5) 0.2706(5) 0.8429(4) 0.061(2) Uani 1 1 d . . .
F1 F 0.6873(3) 0.2249(3) 0.8960(2) 0.0908(13) Uani 1 1 d . . .
F2 F 0.6123(5) 0.2250(4) 0.7868(3) 0.183(3) Uani 1 1 d . . .
F3 F 0.5655(3) 0.2780(4) 0.8577(3) 0.129(2) Uani 1 1 d . . .
F4 F 0.6538(3) 0.3580(3) 0.8409(3) 0.1074(17) Uani 1 1 d . . .
C1S C 0.6089(6) 0.1185(13) 0.6709(10) 0.082(5) Uani 0.556(5) 1 d PD A 1
H1S1 H 0.6057 0.1771 0.6923 0.098 Uiso 0.556(5) 1 calc PR A 1
H1S2 H 0.6048 0.1328 0.6254 0.098 Uiso 0.556(5) 1 calc PR A 1
Cl1 Cl 0.7007(3) 0.0683(5) 0.7189(2) 0.148(3) Uani 0.556(5) 1 d PD A 1
Cl2 Cl 0.5306(6) 0.0498(7) 0.6627(4) 0.201(6) Uani 0.556(5) 1 d PD A 1
C1SA C 0.6066(12) 0.0822(12) 0.6775(14) 0.17(2) Uani 0.444(5) 1 d PD A 2
H1S3 H 0.6226 0.1148 0.7209 0.203 Uiso 0.444(5) 1 calc PR A 2
H1S4 H 0.6357 0.1077 0.6534 0.203 Uiso 0.444(5) 1 calc PR A 2
Cl3 Cl 0.5070(5) 0.0937(5) 0.6289(4) 0.112(2) Uani 0.444(5) 1 d PD A 2
Cl4 Cl 0.6240(4) -0.0355(3) 0.6910(2) 0.098(2) Uani 0.444(5) 1 d PD A 2

loop_
_atom_site_aniso_label
_atom_site_aniso_U_11
_atom_site_aniso_U_22
_atom_site_aniso_U_33
_atom_site_aniso_U_23
_atom_site_aniso_U_13
_atom_site_aniso_U_12
Pd1 0.02339(16) 0.02593(17) 0.01909(17) 0.00026(12) 0.00690(13) -0.00103(13)
I1 0.03820(18) 0.03232(17) 0.03072(18) -0.00289(12) 0.01222(14) -0.00191(13)
P1 0.0284(6) 0.0286(6) 0.0247(6) 0.0009(4) 0.0108(5) -0.0010(5)
P2 0.0258(6) 0.0292(6) 0.0207(6) -0.0001(4) 0.0071(5) -0.0023(5)
N1 0.0234(18) 0.042(2) 0.0208(19) 0.0025(16) 0.0069(16) 0.0027(16)
N2 0.0272(19) 0.036(2) 0.0194(19) 0.0039(15) 0.0063(16) 0.0041(16)
C1 0.029(2) 0.026(2) 0.021(2) -0.0044(16) 0.0079(18) -0.0045(17)
C2 0.030(2) 0.031(2) 0.020(2) -0.0001(17) 0.0091(19) -0.0009(18)
C3 0.027(2) 0.024(2) 0.026(2) 0.0004(17) 0.0089(19) -0.0007(17)
C4 0.041(3) 0.070(4) 0.038(3) 0.016(3) 0.020(3) 0.024(3)
C5 0.026(2) 0.041(3) 0.019(2) 0.0005(18) 0.0048(18) 0.0047(19)
C6 0.032(2) 0.040(3) 0.030(3) 0.002(2) 0.010(2) 0.000(2)
C7 0.045(3) 0.048(3) 0.033(3) 0.011(2) 0.013(2) 0.010(2)
C8 0.041(3) 0.062(3) 0.026(3) 0.010(2) 0.001(2) 0.017(3)
C9 0.030(3) 0.062(3) 0.036(3) 0.000(3) 0.002(2) 0.003(2)
C10 0.033(3) 0.046(3) 0.029(3) 0.004(2) 0.011(2) 0.002(2)
C11 0.027(2) 0.033(2) 0.018(2) -0.0011(17) 0.0052(18) -0.0013(18)
C12 0.031(2) 0.042(3) 0.025(2) 0.0048(19) 0.006(2) 0.000(2)
C13 0.028(2) 0.053(3) 0.035(3) -0.002(2) 0.010(2) -0.002(2)
C14 0.032(3) 0.042(3) 0.034(3) -0.003(2) 0.001(2) 0.009(2)
C15 0.040(3) 0.031(2) 0.029(3) 0.0014(19) 0.003(2) 0.003(2)
C16 0.029(2) 0.037(3) 0.025(2) -0.0017(19) 0.0030(19) -0.005(2)
C17 0.031(2) 0.035(2) 0.019(2) 0.0019(17) 0.0106(19) 0.0025(19)
C18 0.033(2) 0.038(3) 0.029(3) 0.0038(19) 0.011(2) -0.006(2)
C19 0.040(3) 0.054(3) 0.026(3) -0.003(2) 0.009(2) -0.010(2)
C20 0.048(3) 0.053(3) 0.025(3) 0.004(2) 0.014(2) -0.007(3)
C21 0.056(3) 0.040(3) 0.037(3) 0.003(2) 0.026(3) -0.007(2)
C22 0.040(3) 0.042(3) 0.023(2) -0.004(2) 0.009(2) -0.002(2)
C1A 0.035(2) 0.035(3) 0.036(3) -0.004(2) 0.019(2) -0.004(2)
C2A 0.040(3) 0.038(3) 0.041(3) 0.002(2) 0.018(2) 0.004(2)
C3A 0.054(3) 0.041(3) 0.062(4) -0.013(3) 0.027(3) 0.007(3)
C4A 0.069(4) 0.060(4) 0.052(4) -0.025(3) 0.026(3) -0.002(3)
C5A 0.073(4) 0.066(4) 0.035(3) -0.011(3) 0.015(3) 0.006(3)
C6A 0.054(3) 0.043(3) 0.034(3) -0.003(2) 0.013(3) 0.003(2)
C1B 0.031(2) 0.025(2) 0.036(3) 0.0014(18) 0.012(2) -0.0004(18)
C2B 0.035(3) 0.035(3) 0.043(3) 0.000(2) 0.019(2) 0.000(2)
C3B 0.040(3) 0.039(3) 0.064(4) -0.007(2) 0.032(3) -0.008(2)
C4B 0.025(2) 0.063(4) 0.063(4) -0.008(3) 0.010(3) 0.002(2)
C5B 0.034(3) 0.065(4) 0.042(3) -0.002(3) 0.006(3) 0.006(3)
C6B 0.034(3) 0.050(3) 0.040(3) 0.004(2) 0.015(2) -0.001(2)
C1C 0.032(2) 0.031(2) 0.027(2) -0.0010(18) 0.015(2) -0.0016(19)
C2C 0.038(3) 0.042(3) 0.039(3) 0.000(2) 0.018(2) -0.005(2)
C3C 0.050(3) 0.033(3) 0.062(4) 0.009(2) 0.032(3) -0.003(2)
C4C 0.055(3) 0.038(3) 0.040(3) 0.009(2) 0.026(3) 0.010(2)
C5C 0.038(3) 0.043(3) 0.040(3) 0.003(2) 0.013(2) 0.011(2)
C6C 0.036(3) 0.034(3) 0.040(3) 0.002(2) 0.015(2) -0.002(2)
C1D 0.030(2) 0.033(2) 0.022(2) 0.0005(17) 0.0072(19) -0.0042(19)
C2D 0.040(3) 0.034(3) 0.031(3) 0.0018(19) 0.013(2) -0.001(2)
C3D 0.043(3) 0.054(3) 0.029(3) 0.012(2) 0.003(2) 0.007(3)
C4D 0.058(4) 0.070(4) 0.024(3) 0.002(3) -0.004(2) -0.001(3)
C5D 0.078(4) 0.066(4) 0.029(3) -0.013(3) 0.003(3) 0.005(3)
C6D 0.053(3) 0.042(3) 0.027(3) -0.003(2) 0.008(2) 0.001(2)
C1E 0.033(2) 0.031(2) 0.027(2) 0.0070(18) 0.013(2) 0.0008(19)
C2E 0.047(3) 0.038(3) 0.034(3) 0.001(2) 0.016(2) -0.005(2)
C3E 0.071(4) 0.029(3) 0.056(4) 0.005(2) 0.033(3) 0.013(3)
C4E 0.055(4) 0.053(3) 0.058(4) 0.014(3) 0.025(3) 0.024(3)
C5E 0.040(3) 0.060(4) 0.052(4) 0.006(3) 0.011(3) 0.010(3)
C6E 0.038(3) 0.045(3) 0.037(3) 0.001(2) 0.013(2) 0.000(2)
C1F 0.027(2) 0.028(2) 0.030(2) -0.0039(18) 0.0116(19) -0.0033(18)
C2F 0.031(3) 0.056(3) 0.039(3) 0.014(2) 0.006(2) -0.006(2)
C3F 0.026(3) 0.073(4) 0.049(4) 0.011(3) 0.006(2) -0.009(3)
C4F 0.039(3) 0.051(3) 0.044(3) 0.006(2) 0.020(3) -0.011(2)
C5F 0.045(3) 0.042(3) 0.029(3) -0.001(2) 0.017(2) -0.005(2)
C6F 0.029(2) 0.036(2) 0.023(2) -0.0057(18) 0.0071(19) -0.0073(19)
B1 0.055(4) 0.059(5) 0.061(5) -0.013(4) 0.016(4) 0.007(4)
F1 0.080(3) 0.102(3) 0.085(3) 0.017(2) 0.030(3) 0.033(3)
F2 0.255(8) 0.154(5) 0.068(4) -0.058(4) 0.001(4) 0.060(5)
F3 0.063(3) 0.130(4) 0.201(6) 0.028(4) 0.062(4) 0.012(3)
F4 0.085(3) 0.083(3) 0.156(5) 0.000(3) 0.052(3) -0.003(3)
C1S 0.052(8) 0.113(15) 0.063(10) 0.003(11) 0.007(7) 0.009(8)
Cl1 0.120(4) 0.260(8) 0.056(3) 0.015(3) 0.029(3) 0.077(5)
Cl2 0.251(10) 0.248(10) 0.087(5) -0.045(5) 0.054(5) -0.194(9)
C1SA 0.37(6) 0.068(16) 0.064(16) 0.014(12) 0.09(3) 0.11(2)
Cl3 0.130(5) 0.090(4) 0.093(5) -0.021(3) 0.025(4) 0.010(4)
Cl4 0.151(5) 0.100(4) 0.062(3) 0.032(2) 0.062(3) 0.056(4)

loop_
_atom_type_symbol
_atom_type_description
_atom_type_scat_dispersion_real
_atom_type_scat_dispersion_imag
_atom_type_scat_source
C C 0.0033 0.0016 'International Tables Vol C Tables 4.2.6.8 and 6.1.1.4'
H H 0.0000 0.0000 'International Tables Vol C Tables 4.2.6.8 and 6.1.1.4'
B B 0.0013 0.0007 'International Tables Vol C Tables 4.2.6.8 and 6.1.1.4'
N N 0.0061 0.0033 'International Tables Vol C Tables 4.2.6.8 and 6.1.1.4'
F F 0.0171 0.0103 'International Tables Vol C Tables 4.2.6.8 and 6.1.1.4'
P P 0.1023 0.0942 'International Tables Vol C Tables 4.2.6.8 and 6.1.1.4'
Pd Pd -0.9988 1.0072 'International Tables Vol C Tables 4.2.6.8 and 6.1.1.4'
I I -0.4742 1.8119 'International Tables Vol C Tables 4.2.6.8 and 6.1.1.4'
Cl Cl 0.1484 0.1585 'International Tables Vol C Tables 4.2.6.8 and 6.1.1.4'

loop_
_geom_angle_atom_site_label_1
_geom_angle_atom_site_label_2
_geom_angle_atom_site_label_3
_geom_angle
C1 Pd1 P2 89.81(12)
C1 Pd1 P1 172.66(12)
P2 Pd1 P1 97.16(4)
C1 Pd1 I1 86.95(11)
P2 Pd1 I1 176.64(3)
P1 Pd1 I1 86.12(3)
C1C P1 C1A 102.6(2)
C1C P1 C1B 106.4(2)
C1A P1 C1B 100.6(2)
C1C P1 Pd1 108.63(14)
C1A P1 Pd1 123.37(15)
C1B P1 Pd1 113.62(16)
C1E P2 C1D 112.3(2)
C1E P2 C1F 99.8(2)
C1D P2 C1F 102.6(2)
C1E P2 Pd1 111.51(15)
C1D P2 Pd1 111.16(14)
C1F P2 Pd1 118.74(14)
C2 N1 N2 108.1(3)
C2 N1 C4 130.2(4)
N2 N1 C4 121.1(4)
C3 N2 N1 108.1(3)
C3 N2 C17 130.3(4)
N1 N2 C17 121.3(3)
C3 C1 C2 104.4(4)
C3 C1 Pd1 131.4(3)
C2 C1 Pd1 124.3(3)
N1 C2 C1 109.9(4)
N1 C2 C5 120.9(4)
C1 C2 C5 129.1(4)
N2 C3 C1 109.6(4)
N2 C3 C11 121.4(4)
C1 C3 C11 128.7(4)
C10 C5 C6 118.9(4)
C10 C5 C2 120.5(4)
C6 C5 C2 120.5(4)
C7 C6 C5 120.2(5)
C8 C7 C6 120.4(5)
C7 C8 C9 120.0(5)
C8 C9 C10 119.9(5)
C5 C10 C9 120.7(5)
C16 C11 C12 118.3(4)
C16 C11 C3 122.1(4)
C12 C11 C3 119.5(4)
C13 C12 C11 120.8(4)
C12 C13 C14 120.5(5)
C15 C14 C13 119.6(4)
C14 C15 C16 120.2(4)
C11 C16 C15 120.5(4)
C18 C17 C22 121.7(4)
C18 C17 N2 119.0(4)
C22 C17 N2 119.3(4)
C17 C18 C19 119.3(4)
C18 C19 C20 119.7(5)
C21 C20 C19 120.6(5)
C20 C21 C22 119.8(5)
C17 C22 C21 118.9(4)
C6A C1A C2A 119.0(4)
C6A C1A P1 123.5(4)
C2A C1A P1 117.5(4)
C1A C2A C3A 119.9(5)
C4A C3A C2A 120.7(5)
C3A C4A C5A 120.2(5)
C4A C5A C6A 120.0(6)
C1A C6A C5A 120.1(5)
C6B C1B C2B 118.8(4)
C6B C1B P1 121.1(4)
C2B C1B P1 120.1(4)
C3B C2B C1B 119.6(5)
C4B C3B C2B 121.1(5)
C5B C4B C3B 119.3(5)
C4B C5B C6B 120.5(5)
C1B C6B C5B 120.7(5)
C6C C1C C2C 118.0(4)
C6C C1C P1 119.0(3)
C2C C1C P1 123.0(4)
C1C C2C C3C 120.9(5)
C4C C3C C2C 119.7(5)
C5C C4C C3C 120.6(5)
C4C C5C C6C 119.8(5)
C1C C6C C5C 120.8(5)
C6D C1D C2D 119.0(4)
C6D C1D P2 125.3(4)
C2D C1D P2 115.5(3)
C3D C2D C1D 120.7(5)
C4D C3D C2D 119.6(5)
C5D C4D C3D 120.0(5)
C4D C5D C6D 120.8(5)
C1D C6D C5D 119.8(5)
C2E C1E C6E 117.8(4)
C2E C1E P2 122.9(4)
C6E C1E P2 118.7(4)
C1E C2E C3E 120.3(5)
C4E C3E C2E 119.7(5)
C5E C4E C3E 121.2(5)
C4E C5E C6E 119.6(6)
C5E C6E C1E 121.5(5)
C6F C1F C2F 118.6(4)
C6F C1F P2 118.6(3)
C2F C1F P2 122.8(4)
C3F C2F C1F 120.6(5)
C4F C3F C2F 120.6(5)
C5F C4F C3F 119.1(5)
C4F C5F C6F 120.8(5)
C1F C6F C5F 120.3(4)
F2 B1 F3 113.3(8)
F2 B1 F4 112.1(8)
F3 B1 F4 107.5(6)
F2 B1 F1 108.2(6)
F3 B1 F1 108.9(7)
F4 B1 F1 106.7(6)
Cl2 C1S Cl1 114.2(11)
Cl3 C1SA Cl4 106.1(12)

loop_
_geom_bond_atom_site_label_1
_geom_bond_atom_site_label_2
_geom_bond_distance
Pd1 C1 2.038(4)
Pd1 P2 2.2882(11)
Pd1 P1 2.3861(12)
Pd1 I1 2.6539(4)
P1 C1C 1.822(5)
P1 C1A 1.838(5)
P1 C1B 1.841(5)
P2 C1E 1.811(5)
P2 C1D 1.819(4)
P2 C1F 1.838(4)
N1 C2 1.350(5)
N1 N2 1.370(5)
N1 C4 1.469(6)
N2 C3 1.361(5)
N2 C17 1.437(5)
C1 C3 1.397(6)
C1 C2 1.402(6)
C2 C5 1.468(6)
C3 C11 1.475(6)
C5 C10 1.382(6)
C5 C6 1.399(6)
C6 C7 1.385(7)
C7 C8 1.372(8)
C8 C9 1.386(8)
C9 C10 1.388(7)
C11 C16 1.388(6)
C11 C12 1.395(6)
C12 C13 1.371(7)
C13 C14 1.379(7)
C14 C15 1.375(7)
C15 C16 1.388(6)
C17 C18 1.368(6)
C17 C22 1.380(6)
C18 C19 1.379(7)
C19 C20 1.390(7)
C20 C21 1.372(7)
C21 C22 1.388(6)
C1A C6A 1.391(7)
C1A C2A 1.392(6)
C2A C3A 1.392(7)
C3A C4A 1.360(8)
C4A C5A 1.380(8)
C5A C6A 1.394(7)
C1B C6B 1.374(7)
C1B C2B 1.393(6)
C2B C3B 1.376(7)
C3B C4B 1.370(8)
C4B C5B 1.363(8)
C5B C6B 1.378(7)
C1C C6C 1.378(7)
C1C C2C 1.388(6)
C2C C3C 1.390(7)
C3C C4C 1.364(7)
C4C C5C 1.362(7)
C5C C6C 1.397(7)
C1D C6D 1.383(6)
C1D C2D 1.397(6)
C2D C3D 1.383(7)
C3D C4D 1.379(8)
C4D C5D 1.373(8)
C5D C6D 1.385(7)
C1E C2E 1.392(6)
C1E C6E 1.396(7)
C2E C3E 1.402(7)
C3E C4E 1.367(8)
C4E C5E 1.358(8)
C5E C6E 1.382(7)
C1F C6F 1.383(6)
C1F C2F 1.384(6)
C2F C3F 1.380(7)
C3F C4F 1.375(7)
C4F C5F 1.368(7)
C5F C6F 1.386(6)
B1 F2 1.306(8)
B1 F3 1.347(9)
B1 F4 1.364(9)
B1 F1 1.391(8)
C1S Cl2 1.729(14)
C1S Cl1 1.756(12)
C1SA Cl3 1.730(19)
C1SA Cl4 1.733(16)
